data_1511755
loop_
_publ_author_name
'Wang, G.-F.'
'Lu, S.-F.'
'Chen, W.-Z.'
'Wu, Q.-J.'
'He, M.-Y.'
'Lin, Z.-B.'

_publ_section_title
;
 Structure of low temperature phase gamma-(La Sc3 (B O3)4) crystal
;
_journal_name_full 'Materials Research Innovation'
_journal_page_first 341
_journal_page_last 344
_journal_paper_doi 10.1007/s100190050111
_journal_volume 2
_journal_year 1999
_chemical_formula_sum 'B4 La O12 Sc3'
_chemical_name_systematic 'La Sc3 (B O3)4'
_space_group_IT_number 9
_symmetry_space_group_name_Hall 'C -2yc'
_symmetry_space_group_name_H-M 'C 1 c 1'
_cell_angle_alpha 90
_cell_angle_beta 105.48
_cell_angle_gamma 90
_cell_formula_units_Z 4
_cell_length_a 7.74
_cell_length_b 9.864
_cell_length_c 12.066
_cell_volume 887.789
_citation_journal_id_ASTM MRINFV
_cod_data_source_file boron4-x_91.cif
_cod_data_source_block B4La1O12Sc3
_cod_original_cell_volume 887.7892
_cod_original_formula_sum 'B4 La1 O12 Sc3'
_cod_database_code 1511755

loop_
_symmetry_equiv_pos_as_xyz
x,y,z
x,-y,z+1/2
x+1/2,y+1/2,z
x+1/2,-y+1/2,z+1/2

loop_
_atom_site_label
_atom_site_type_symbol
_atom_site_fract_x
_atom_site_fract_y
_atom_site_fract_z
_atom_site_occupancy
_atom_site_U_iso_or_equiv
O11 O-2 0.5814 0.4457 0.2483 1 0.0
O5 O-2 0.3956 0.5956 -0.0699 1 0.0
Sc3 Sc+3 0.2414 0.751 -0.0306 1 0.0
O1 O-2 0.9842 0.559 0.73 1 0.0
B3 B+3 0.583 0.3101 0.2683 1 0.0
O8 O-2 0.1381 0.7639 0.787 1 0.0
B1 B+3 0.048 0.4784 -0.0062 1 0.0
O7 O-2 0.9043 0.4008 -0.0733 1 0.0
O3 O-2 0.726 0.2467 0.345 1 0.0
Sc2 Sc+3 0.8381 0.7493 0.0205 1 0.0
O9 O-2 0.4643 0.2227 0.1993 1 0.0
O4 O-2 0.1946 0.4096 0.0624 1 0.0
Sc1 Sc+3 0.7885 0.57503 0.2428 1 0.0
O12 O-2 0.0515 0.6122 0.0081 1 0.0
B4 B+3 0.984 0.6987 0.7186 1 0.0
O2 O-2 0.543 0.3815 -0.004 1 0.0
La1 La+3 0.7885 0.03547 0.245 1 0.0
B2 B+3 0.542 0.5288 -0.0052 1 0.0
O6 O-2 0.8615 0.7681 0.64 1 0.0
O10 O-2 0.6848 0.5894 0.0648 1 0.0
